data_2231374
loop_
_publ_author_name
'Carvalho-Jr, P. S.'
'Sallum, L. O.'
'Cidade, A. F.'
'Aquino, G. L. B.'
'Napolitano, H. B.'

_publ_section_title
;
 (<i>E</i>)-1-(4-Methoxyphenyl)-3-(3,4,5-trimethoxyphenyl)prop-2-en-1-one
;
_journal_coeditor_code ZJ2014
_journal_issue 8
_journal_name_full 'Acta Crystallographica Section E'
_journal_page_first o2126
_journal_paper_doi 10.1107/S1600536811028984
_journal_volume 67
_journal_year 2011
_chemical_formula_iupac 'C19 H20 O5'
_chemical_formula_moiety 'C19 H20 O5'
_chemical_formula_sum 'C19 H20 O5'
_chemical_formula_weight 328.35
_chemical_name_common chalcone
_chemical_name_systematic
;
(<i>E</i>)-1-(4-Methoxyphenyl)-3-(3,4,5-trimethoxyphenyl)prop-2-en-1-one
;
_space_group_crystal_system monoclinic
_space_group_IT_number 14
_space_group_name_Hall '-P 2ybc'
_space_group_name_H-M_alt 'P 1 21/c 1'
_symmetry_space_group_name_Hall '-P 2ybc'
_symmetry_space_group_name_H-M 'P 1 21/c 1'
_atom_sites_solution_hydrogens geom
_atom_sites_solution_primary direct
_atom_sites_solution_secondary difmap
_cell_angle_alpha 90
_cell_angle_beta 107.5280(10)
_cell_angle_gamma 90
_cell_formula_units_Z 4
_cell_length_a 7.57700(10)
_cell_length_b 16.2530(3)
_cell_length_c 14.0850(3)
_cell_measurement_reflns_used 14574
_cell_measurement_temperature 293(2)
_cell_measurement_theta_max 27.485
_cell_measurement_theta_min 2.546
_cell_volume 1654.02(5)
_computing_cell_refinement 'SCALEPACK (Otwinowski & Minor, 1997)'
_computing_data_collection 'COLLECT (Hooft, 1998)'
_computing_data_reduction 'DENZO and SCALEPACK (Otwinowski & Minor, 1997)'
_computing_molecular_graphics 'ORTEP-3 for Windows (Farrugia, 1997)'
_computing_publication_material 'WinGX (Farrugia, 1999)'
_computing_structure_refinement 'SHELXL97 (Sheldrick, 2008)'
_computing_structure_solution 'SHELXS97 (Sheldrick, 2008)'
_diffrn_ambient_temperature 293(2)
_diffrn_detector_area_resol_mean 9
_diffrn_measured_fraction_theta_full 0.983
_diffrn_measured_fraction_theta_max 0.983
_diffrn_measurement_device_type 'Nonius KappaCCD'
_diffrn_measurement_method CCD
_diffrn_radiation_monochromator graphite
_diffrn_radiation_type MoK\a
_diffrn_radiation_wavelength 0.71073
_diffrn_reflns_av_R_equivalents 0.1296
_diffrn_reflns_limit_h_max 8
_diffrn_reflns_limit_h_min -9
_diffrn_reflns_limit_k_max 21
_diffrn_reflns_limit_k_min -20
_diffrn_reflns_limit_l_max 17
_diffrn_reflns_limit_l_min -18
_diffrn_reflns_number 27371
_diffrn_reflns_theta_full 27.49
_diffrn_reflns_theta_max 27.49
_diffrn_reflns_theta_min 2.82
_exptl_absorpt_coefficient_mu 0.095
_exptl_absorpt_correction_type none
_exptl_crystal_colour 'pale yellow'
_exptl_crystal_density_diffrn 1.319
_exptl_crystal_density_method 'not measured'
_exptl_crystal_description prism
_exptl_crystal_F_000 696
_exptl_crystal_size_max 0.2
_exptl_crystal_size_mid 0.1
_exptl_crystal_size_min 0.1
_refine_diff_density_max 0.272
_refine_diff_density_min -0.27
_refine_ls_extinction_coef 0.085(10)
_refine_ls_extinction_method SHELXL
_refine_ls_goodness_of_fit_ref 1.018
_refine_ls_hydrogen_treatment constr
_refine_ls_matrix_type full
_refine_ls_number_parameters 222
_refine_ls_number_reflns 3733
_refine_ls_number_restraints 0
_refine_ls_restrained_S_all 1.018
_refine_ls_R_factor_all 0.0705
_refine_ls_R_factor_gt 0.0559
_refine_ls_shift/su_max 0.002
_refine_ls_shift/su_mean 0
_refine_ls_structure_factor_coef Fsqd
_refine_ls_weighting_details 'calc w=1/[\s^2^(Fo^2^)+(0.1150P)^2^+0.1311P] where P=(Fo^2^+2Fc^2^)/3'
_refine_ls_weighting_scheme calc
_refine_ls_wR_factor_ref 0.1744
_reflns_number_gt 2907
_reflns_number_total 3733
_reflns_threshold_expression I>2\s(I)
_cod_data_source_file zj2014.cif
_cod_data_source_block I
_cod_database_code 2231374
_cod_database_fobs_code 2231374

loop_
_space_group_symop_operation_xyz
'x, y, z'
'-x, y+1/2, -z+1/2'
'-x, -y, -z'
'x, -y-1/2, z-1/2'

loop_
_atom_site_type_symbol
_atom_site_label
_atom_site_fract_x
_atom_site_fract_y
_atom_site_fract_z
_atom_site_U_iso_or_equiv
_atom_site_adp_type
_atom_site_calc_flag
_atom_site_refinement_flags
_atom_site_occupancy
C C6 0.28843(19) 0.01968(8) 0.72913(10) 0.0440(3) Uani d . 1
C C3 0.2444(2) 0.01579(9) 0.91868(10) 0.0478(4) Uani d . 1
O O5 -0.33915(16) 0.26263(7) 0.32667(8) 0.0592(3) Uani d . 1
C C7 0.3073(2) 0.01831(8) 0.62695(11) 0.0465(3) Uani d . 1
O O1 0.21258(17) 0.01994(7) 1.00875(8) 0.0613(3) Uani d . 1
O O3 0.06505(17) 0.22341(7) 0.13696(8) 0.0594(3) Uani d . 1
C C13 -0.1306(2) 0.24141(9) 0.23514(10) 0.0496(4) Uani d . 1
O O2 0.41266(17) -0.03016(7) 0.60508(9) 0.0623(3) Uani d . 1
C C14 0.0304(2) 0.20629(8) 0.22489(9) 0.0472(3) Uani d . 1
C C11 -0.0614(2) 0.18197(9) 0.39957(10) 0.0478(3) Uani d . 1
H H11 -0.0896 0.1757 0.459 0.057 Uiso calc R 1
C C1 0.3390(2) -0.04924(8) 0.78977(11) 0.0475(3) Uani d . 1
H H1 0.3901 -0.0943 0.7669 0.057 Uiso calc R 1
C C9 0.21256(19) 0.09013(9) 0.46478(10) 0.0464(3) Uani d . 1
H H9 0.3105 0.0638 0.4504 0.056 Uiso calc R 1
C C15 0.1421(2) 0.15689(9) 0.29994(10) 0.0471(3) Uani d . 1
H H15 0.2474 0.1324 0.2917 0.057 Uiso calc R 1
C C10 0.09579(19) 0.14423(8) 0.38773(9) 0.0451(3) Uani d . 1
C C5 0.2205(2) 0.08797(9) 0.76692(11) 0.0501(4) Uani d . 1
H H5 0.1881 0.1351 0.728 0.06 Uiso calc R 1
O O4 -0.24822(19) 0.28028(7) 0.15454(8) 0.0700(4) Uani d . 1
C C12 -0.1763(2) 0.22889(9) 0.32326(10) 0.0475(4) Uani d . 1
C C4 0.2007(2) 0.08672(9) 0.86115(11) 0.0528(4) Uani d . 1
H H4 0.1583 0.1332 0.8861 0.063 Uiso calc R 1
C C2 0.3152(2) -0.05237(9) 0.88338(10) 0.0502(4) Uani d . 1
H H2 0.3463 -0.0996 0.9221 0.06 Uiso calc R 1
C C8 0.1902(2) 0.07561(9) 0.55307(10) 0.0503(4) Uani d . 1
H H8 0.0955 0.103 0.5694 0.06 Uiso calc R 1
C C17 -0.2865(3) 0.36460(11) 0.16310(12) 0.0693(5) Uani d . 1
H H17A -0.3621 0.3708 0.2064 0.104 Uiso calc R 1
H H17B -0.3508 0.3863 0.0985 0.104 Uiso calc R 1
H H17C -0.1724 0.394 0.1902 0.104 Uiso calc R 1
C C16 -0.3984(2) 0.24404(11) 0.41148(12) 0.0602(4) Uani d . 1
H H16A -0.4186 0.1859 0.4141 0.09 Uiso calc R 1
H H16B -0.5116 0.2728 0.4064 0.09 Uiso calc R 1
H H16C -0.3049 0.261 0.4709 0.09 Uiso calc R 1
C C18 0.2381(3) 0.19903(12) 0.12726(13) 0.0702(5) Uani d . 1
H H18A 0.3358 0.22 0.1825 0.105 Uiso calc R 1
H H18B 0.2513 0.2205 0.0663 0.105 Uiso calc R 1
H H18C 0.2446 0.1401 0.1265 0.105 Uiso calc R 1
C C19 0.2388(3) -0.05277(12) 1.06778(12) 0.0666(5) Uani d . 1
H H19A 0.1621 -0.096 1.0306 0.1 Uiso calc R 1
H H19B 0.2058 -0.0421 1.1273 0.1 Uiso calc R 1
H H19C 0.3663 -0.0692 1.0852 0.1 Uiso calc R 1

loop_
_atom_site_aniso_label
_atom_site_aniso_U_11
_atom_site_aniso_U_22
_atom_site_aniso_U_33
_atom_site_aniso_U_12
_atom_site_aniso_U_13
_atom_site_aniso_U_23
C6 0.0425(7) 0.0436(7) 0.0430(7) -0.0002(5) 0.0086(5) 0.0042(5)
C3 0.0491(8) 0.0517(8) 0.0401(7) -0.0033(6) 0.0098(6) 0.0043(5)
O5 0.0536(7) 0.0738(7) 0.0466(6) 0.0147(5) 0.0095(5) 0.0039(5)
C7 0.0463(7) 0.0433(7) 0.0502(8) 0.0004(6) 0.0150(6) 0.0046(5)
O1 0.0772(8) 0.0628(7) 0.0459(6) 0.0058(5) 0.0215(5) 0.0096(4)
O3 0.0722(8) 0.0672(7) 0.0393(5) 0.0078(5) 0.0175(5) 0.0058(4)
C13 0.0562(9) 0.0490(7) 0.0348(7) 0.0022(6) 0.0006(6) -0.0041(5)
O2 0.0736(8) 0.0566(6) 0.0648(7) 0.0189(5) 0.0331(6) 0.0119(5)
C14 0.0581(8) 0.0468(7) 0.0336(6) -0.0044(6) 0.0090(6) -0.0039(5)
C11 0.0491(8) 0.0547(8) 0.0367(6) 0.0003(6) 0.0087(5) -0.0003(5)
C1 0.0497(8) 0.0413(7) 0.0470(7) 0.0024(6) 0.0078(6) 0.0017(5)
C9 0.0444(7) 0.0478(7) 0.0452(7) 0.0016(5) 0.0109(6) 0.0023(5)
C15 0.0495(7) 0.0492(7) 0.0409(7) -0.0006(6) 0.0112(6) -0.0008(5)
C10 0.0459(7) 0.0467(7) 0.0382(6) -0.0028(6) 0.0057(5) -0.0002(5)
C5 0.0577(8) 0.0432(7) 0.0489(7) 0.0076(6) 0.0152(6) 0.0092(6)
O4 0.0862(9) 0.0722(8) 0.0379(6) 0.0246(6) -0.0021(5) -0.0010(5)
C12 0.0463(8) 0.0503(8) 0.0407(7) 0.0023(6) 0.0050(6) -0.0043(5)
C4 0.0623(9) 0.0463(7) 0.0494(8) 0.0075(6) 0.0163(7) 0.0041(6)
C2 0.0556(8) 0.0428(7) 0.0462(7) 0.0006(6) 0.0062(6) 0.0096(5)
C8 0.0484(8) 0.0562(8) 0.0453(7) 0.0087(6) 0.0125(6) 0.0053(6)
C17 0.0765(11) 0.0667(10) 0.0584(9) 0.0204(9) 0.0110(8) 0.0105(8)
C16 0.0577(9) 0.0657(10) 0.0594(9) 0.0082(7) 0.0210(8) 0.0027(7)
C18 0.0911(13) 0.0769(11) 0.0506(9) 0.0143(9) 0.0333(9) 0.0034(7)
C19 0.0736(11) 0.0730(11) 0.0529(9) 0.0016(8) 0.0188(8) 0.0205(7)

loop_
_atom_type_symbol
_atom_type_description
_atom_type_scat_dispersion_real
_atom_type_scat_dispersion_imag
_atom_type_scat_source
C C 0.0033 0.0016 'International Tables Vol C Tables 4.2.6.8 and 6.1.1.4'
H H 0 0 'International Tables Vol C Tables 4.2.6.8 and 6.1.1.4'
O O 0.0106 0.006 'International Tables Vol C Tables 4.2.6.8 and 6.1.1.4'

loop_
_geom_angle_atom_site_label_1
_geom_angle_atom_site_label_2
_geom_angle_atom_site_label_3
_geom_angle
C1 C6 C5 118.15(13)
C1 C6 C7 119.52(12)
C5 C6 C7 122.33(12)
O1 C3 C2 124.72(12)
O1 C3 C4 115.06(13)
C2 C3 C4 120.22(13)
C12 O5 C16 117.36(12)
O2 C7 C8 121.82(14)
O2 C7 C6 120.82(12)
C8 C7 C6 117.33(12)
C3 O1 C19 118.02(13)
C14 O3 C18 117.77(12)
O4 C13 C14 118.37(13)
O4 C13 C12 121.95(14)
C14 C13 C12 119.36(12)
O3 C14 C15 124.40(13)
O3 C14 C13 115.01(12)
C15 C14 C13 120.59(13)
C12 C11 C10 120.51(12)
C12 C11 H11 119.7
C10 C11 H11 119.7
C2 C1 C6 121.57(13)
C2 C1 H1 119.2
C6 C1 H1 119.2
C8 C9 C10 125.52(13)
C8 C9 H9 117.2
C10 C9 H9 117.2
C14 C15 C10 119.90(13)
C14 C15 H15 120
C10 C15 H15 120
C11 C10 C15 119.49(12)
C11 C10 C9 121.44(12)
C15 C10 C9 119.06(13)
C4 C5 C6 120.99(12)
C4 C5 H5 119.5
C6 C5 H5 119.5
C13 O4 C17 118.42(12)
O5 C12 C11 123.77(13)
O5 C12 C13 116.13(12)
C11 C12 C13 120.06(13)
C5 C4 C3 119.79(13)
C5 C4 H4 120.1
C3 C4 H4 120.1
C1 C2 C3 119.18(12)
C1 C2 H2 120.4
C3 C2 H2 120.4
C9 C8 C7 123.60(13)
C9 C8 H8 118.2
C7 C8 H8 118.2
O4 C17 H17A 109.5
O4 C17 H17B 109.5
H17A C17 H17B 109.5
O4 C17 H17C 109.5
H17A C17 H17C 109.5
H17B C17 H17C 109.5
O5 C16 H16A 109.5
O5 C16 H16B 109.5
H16A C16 H16B 109.5
O5 C16 H16C 109.5
H16A C16 H16C 109.5
H16B C16 H16C 109.5
O3 C18 H18A 109.5
O3 C18 H18B 109.5
H18A C18 H18B 109.5
O3 C18 H18C 109.5
H18A C18 H18C 109.5
H18B C18 H18C 109.5
O1 C19 H19A 109.5
O1 C19 H19B 109.5
H19A C19 H19B 109.5
O1 C19 H19C 109.5
H19A C19 H19C 109.5
H19B C19 H19C 109.5

loop_
_geom_bond_atom_site_label_1
_geom_bond_atom_site_label_2
_geom_bond_distance
C6 C1 1.3906(19)
C6 C5 1.395(2)
C6 C7 1.4889(19)
C3 O1 1.3626(17)
C3 C2 1.387(2)
C3 C4 1.3906(19)
O5 C12 1.3645(18)
O5 C16 1.4294(19)
C7 O2 1.2249(18)
C7 C8 1.4771(19)
O1 C19 1.4240(19)
O3 C14 1.3699(16)
O3 C18 1.415(2)
C13 O4 1.3685(17)
C13 C14 1.393(2)
C13 C12 1.400(2)
C14 C15 1.393(2)
C11 C12 1.390(2)
C11 C10 1.394(2)
C11 H11 0.93
C1 C2 1.384(2)
C1 H1 0.93
C9 C8 1.326(2)
C9 C10 1.4682(19)
C9 H9 0.93
C15 C10 1.3986(19)
C15 H15 0.93
C5 C4 1.380(2)
C5 H5 0.93
O4 C17 1.413(2)
C4 H4 0.93
C2 H2 0.93
C8 H8 0.93
C17 H17A 0.96
C17 H17B 0.96
C17 H17C 0.96
C16 H16A 0.96
C16 H16B 0.96
C16 H16C 0.96
C18 H18A 0.96
C18 H18B 0.96
C18 H18C 0.96
C19 H19A 0.96
C19 H19B 0.96
C19 H19C 0.96

loop_
_geom_hbond_atom_site_label_D
_geom_hbond_atom_site_label_H
_geom_hbond_atom_site_label_A
_geom_hbond_site_symmetry_A
_geom_hbond_distance_DH
_geom_hbond_distance_HA
_geom_hbond_distance_DA
_geom_hbond_angle_DHA
C9 H9 O2 -1_665 0.93 2.51 3.415(2) 165
C16 H16A O2 -1_565 0.96 2.55 3.484(2) 165
C18 H18C O1 1_554 0.96 2.53 3.332(2) 142

loop_
_geom_torsion_atom_site_label_1
_geom_torsion_atom_site_label_2
_geom_torsion_atom_site_label_3
_geom_torsion_atom_site_label_4
_geom_torsion
C1 C6 C7 O2 -21.4(2)
C5 C6 C7 O2 158.90(15)
C1 C6 C7 C8 156.7(2)
C5 C6 C7 C8 -23.0(2)
C2 C3 O1 C19 -5.5(2)
C4 C3 O1 C19 174.5(2)
C18 O3 C14 C15 -9.2(2)
C18 O3 C14 C13 171.6(2)
O4 C13 C14 O3 7.7(2)
C12 C13 C14 O3 -178.7(2)
O4 C13 C14 C15 -171.4(2)
C12 C13 C14 C15 2.1(2)
C5 C6 C1 C2 3.0(2)
C7 C6 C1 C2 -176.6(2)
O3 C14 C15 C10 179.0(2)
C13 C14 C15 C10 -1.9(2)
C12 C11 C10 C15 2.9(2)
C12 C11 C10 C9 -176.0(2)
C14 C15 C10 C11 -0.6(2)
C14 C15 C10 C9 178.3(2)
C8 C9 C10 C11 -4.4(2)
C8 C9 C10 C15 176.7(2)
C1 C6 C5 C4 -1.2(2)
C7 C6 C5 C4 178.5(2)
C14 C13 O4 C17 -120.1(2)
C12 C13 O4 C17 66.4(2)
C16 O5 C12 C11 -3.9(2)
C16 O5 C12 C13 173.9(2)
C10 C11 C12 O5 175.0(2)
C10 C11 C12 C13 -2.6(2)
O4 C13 C12 O5 -4.4(2)
C14 C13 C12 O5 -177.7(2)
O4 C13 C12 C11 173.5(2)
C14 C13 C12 C11 0.1(2)
C6 C5 C4 C3 -1.7(2)
O1 C3 C4 C5 -177.3(2)
C2 C3 C4 C5 2.8(2)
C6 C1 C2 C3 -2.0(2)
O1 C3 C2 C1 179.1(2)
C4 C3 C2 C1 -1.0(2)
C10 C9 C8 C7 177.7(2)
O2 C7 C8 C9 -12.8(2)
C6 C7 C8 C9 169.1(2)
